data_7720673
loop_
_publ_author_name
'Herniman, Julie M.'
'P Keeling, George'
'King, Rhys P.'
'Light, Mark E.'
'Kandathil Sintho, Navya'
'Snowsill, Kate'
'Reid, Gillian'

_publ_section_title
;
 Transition metal complexes with phosphine oxide appended aza-macrocycles
 - effects of ring size and denticity.
;
_journal_issue 13
_journal_name_full 'Dalton transactions (Cambridge, England : 2003)'
_journal_page_first 5266
_journal_page_last 5275
_journal_paper_doi 10.1039/d6dt00255b
_journal_volume 55
_journal_year 2026
_chemical_formula_moiety 'C41 H46 N4 O2 P2 Zn, 2(C24 H20 B), C2 H3 N'
_chemical_formula_sum 'C91 H89 B2 N5 O2 P2 Zn'
_chemical_formula_weight 1433.60
_space_group_crystal_system monoclinic
_space_group_IT_number 14
_space_group_name_Hall '-P 2ybc'
_space_group_name_H-M_alt 'P 1 21/c 1'
_atom_sites_solution_hydrogens geom
_atom_sites_solution_primary dual
_audit_creation_date 2025-08-05
_audit_creation_method
;
Olex2 1.5
(compiled 2025.07.13 svn.rb7424aed for OlexSys, GUI svn.r7308)
;
_audit_update_record
;
2025-12-15 deposited with the CCDC.	2026-03-02 downloaded from the CCDC.
;
_cell_angle_alpha 90
_cell_angle_beta 106.049(2)
_cell_angle_gamma 90
_cell_formula_units_Z 4
_cell_length_a 13.3820(2)
_cell_length_b 35.6112(6)
_cell_length_c 16.4596(3)
_cell_measurement_reflns_used 43951
_cell_measurement_temperature 100.00(10)
_cell_measurement_theta_max 31.6890
_cell_measurement_theta_min 1.7580
_cell_volume 7538.1(2)
_computing_cell_refinement 'CrysAlisPro 1.171.44.96a (Rigaku OD, 2025)'
_computing_data_collection 'CrysAlisPro 1.171.44.96a (Rigaku OD, 2025)'
_computing_data_reduction 'CrysAlisPro 1.171.44.96a (Rigaku OD, 2025)'
_computing_molecular_graphics 'Olex2 1.5 (Dolomanov et al., 2009)'
_computing_publication_material 'Olex2 1.5 (Dolomanov et al., 2009)'
_computing_structure_refinement 'SHELXL 2018/3 (Sheldrick, 2015)'
_computing_structure_solution 'SHELXT 2018/2 (Sheldrick, 2018)'
_diffrn_ambient_environment N~2~
_diffrn_ambient_temperature 100.00(10)
_diffrn_detector 'Hybrid Pixel Array Detector'
_diffrn_detector_area_resol_mean 10.0000
_diffrn_detector_type HyPix
_diffrn_measured_fraction_theta_full 0.999
_diffrn_measured_fraction_theta_max 0.896
_diffrn_measurement_details
;
List of Runs (angles in degrees, time in seconds):

  # Type    Start    End  Width  t~exp~   \w     \q     \k     \f   Frames
#--------------------------------------------------------------------------
  1  \w      8.00  61.00   0.50    7.00    --   17.09-121.00 -63.00  106
  2  \w    -63.00 -14.00   0.50    7.00    --  -18.50 121.00  19.00   98
  3  \w    -62.00 -22.00   0.50    7.00    --   17.09 -19.00-150.00   80
  4  \w     -4.00  22.00   0.50    7.00    --   17.09  74.00-154.46   52
  5  \w     -3.00  28.00   0.50    7.00    --   17.09  72.00 -49.13   62
  6  \w      3.00  56.00   0.50    7.00    --   17.09  57.00-150.00  106
  7  \w    -62.00 -22.00   0.50    7.00    --   17.09 -19.00-180.00   80
  8  \w     -3.00  28.00   0.50    7.00    --   17.09  72.00 137.08   62
  9  \w     -3.00  28.00   0.50    7.00    --   17.09  72.00 -98.37   62
 10  \w      3.00  56.00   0.50    7.00    --   17.09  57.00 150.00  106
 11  \w    -62.00 -22.00   0.50    7.00    --   17.09 -19.00 -60.00   80
 12  \w    -62.00 -22.00   0.50    7.00    --   17.09 -19.00-120.00   80
 13  \w     18.00  60.00   0.50    7.00    --  -18.50  19.00  60.00   84
;
_diffrn_measurement_device 'four-circle diffractometer'
_diffrn_measurement_device_type 'ROD, SynergyCustom system, HyPix'
_diffrn_measurement_method '\w scans'
_diffrn_orient_matrix_type 'CrysAlisPro convention (1999,Acta A55,543-557)'
_diffrn_orient_matrix_UB_11 -0.0084691000
_diffrn_orient_matrix_UB_12 -0.0183351000
_diffrn_orient_matrix_UB_13 0.0135850000
_diffrn_orient_matrix_UB_21 -0.0041802000
_diffrn_orient_matrix_UB_22 0.0074328000
_diffrn_orient_matrix_UB_23 0.0389020000
_diffrn_orient_matrix_UB_31 -0.0543443000
_diffrn_orient_matrix_UB_32 0.0022863000
_diffrn_orient_matrix_UB_33 -0.0176651000
_diffrn_radiation_monochromator mirror
_diffrn_radiation_probe x-ray
_diffrn_radiation_type 'Mo K\a'
_diffrn_radiation_wavelength 0.71073
_diffrn_reflns_av_R_equivalents 0.0494
_diffrn_reflns_av_unetI/netI 0.0490
_diffrn_reflns_Laue_measured_fraction_full 0.999
_diffrn_reflns_Laue_measured_fraction_max 0.896
_diffrn_reflns_limit_h_max 20
_diffrn_reflns_limit_h_min -19
_diffrn_reflns_limit_k_max 51
_diffrn_reflns_limit_k_min -55
_diffrn_reflns_limit_l_max 24
_diffrn_reflns_limit_l_min -24
_diffrn_reflns_number 124579
_diffrn_reflns_point_group_measured_fraction_full 0.999
_diffrn_reflns_point_group_measured_fraction_max 0.896
_diffrn_reflns_theta_full 25.242
_diffrn_reflns_theta_max 33.348
_diffrn_reflns_theta_min 2.145
_diffrn_source 'Rotating-anode X-ray tube'
_diffrn_source_type 'Rigaku (Mo) X-ray Source'
_exptl_absorpt_coefficient_mu 0.422
_exptl_absorpt_correction_T_max 1.00000
_exptl_absorpt_correction_T_min 0.63639
_exptl_absorpt_correction_type multi-scan
_exptl_absorpt_process_details
;
CrysAlisPro 1.171.44.96a (Rigaku Oxford Diffraction, 2025)
Empirical absorption correction using spherical harmonics,
implemented in SCALE3 ABSPACK scaling algorithm.
;
_exptl_crystal_colour colourless
_exptl_crystal_colour_primary colourless
_exptl_crystal_density_diffrn 1.263
_exptl_crystal_description block
_exptl_crystal_F_000 3024
_exptl_crystal_size_max 0.1
_exptl_crystal_size_mid 0.07
_exptl_crystal_size_min 0.06
_refine_diff_density_max 2.315
_refine_diff_density_min -0.660
_refine_diff_density_rms 0.081
_refine_ls_extinction_method none
_refine_ls_goodness_of_fit_ref 1.026
_refine_ls_hydrogen_treatment constr
_refine_ls_matrix_type full
_refine_ls_number_parameters 930
_refine_ls_number_reflns 26172
_refine_ls_number_restraints 0
_refine_ls_restrained_S_all 1.026
_refine_ls_R_factor_all 0.0850
_refine_ls_R_factor_gt 0.0584
_refine_ls_shift/su_max 0.002
_refine_ls_shift/su_mean 0.000
_refine_ls_structure_factor_coef Fsqd
_refine_ls_weighting_details 'w=1/[\s^2^(Fo^2^)+(0.0704P)^2^+5.8435P] where P=(Fo^2^+2Fc^2^)/3'
_refine_ls_weighting_scheme calc
_refine_ls_wR_factor_gt 0.1379
_refine_ls_wR_factor_ref 0.1496
_reflns_Friedel_coverage 0.000
_reflns_number_gt 19575
_reflns_number_total 26172
_reflns_threshold_expression 'I > 2\s(I)'
_cod_data_source_file d6dt00255b2.cif
_cod_data_source_block 2025rk_znbnnodpph_auto
_cod_depositor_comments 'Adding full bibliography for 7720665--7720675.cif.'
_cod_database_code 7720673
_shelx_shelxl_version_number 2018/3
_chemical_oxdiff_formula 'Zn P N C B H O'
_shelx_space_group_comment
;
The symmetry employed for this shelxl refinement is uniquely defined
by the following loop, which should always be used as a source of
symmetry information in preference to the above space-group names.
They are only intended as comments.
;
_shelx_estimated_absorpt_t_max 0.975
_shelx_estimated_absorpt_t_min 0.959
_diffrn_oxdiff_digest_od_ed
;

;
_olex2_refinement_description
;
1.a Secondary CH2 refined with riding coordinates:
 C13(H13A,H13B), C31(H31A,H31B), C29(H29A,H29B), C89(H89A,H89B), C14(H14A,
 H14B), C88(H88A,H88B), C15(H15A,H15B), C30(H30A,H30B), C16(H16A,H16B)
1.b Aromatic/amide H refined with riding coordinates:
 C57(H57), C41(H41), C43(H43), C51(H51), C49(H49), C33(H33), C53(H53),
 C12(H12), C44(H44), C45(H45), C50(H50), C28(H28), C11(H11), C48(H48), C47(H47),
  C42(H42), C34(H34), C59(H59), C54(H54), C72(H72), C71(H71), C63(H63),
 C55(H55), C56(H56), C35(H35), C8(H8), C69(H69), C73(H73), C37(H37), C24(H24),
 C10(H10), C75(H75), C68(H68), C74(H74), C27(H27), C36(H36), C2(H2), C60(H60),
 C9(H9), C6(H6), C62(H62), C61(H61), C67(H67), C26(H26), C18(H18), C25(H25),
 C65(H65), C66(H66), C77(H77), C87(H87), C83(H83), C81(H81), C19(H19), C22(H22),
  C20(H20), C3(H3), C86(H86), C5(H5), C80(H80), C85(H85), C4(H4), C84(H84),
 C79(H79), C78(H78), C21(H21)
1.c Idealised Me refined as rotating group:
 C39(H39A,H39B,H39C), C90(H90A,H90B,H90C)
;
_olex2_submission_special_instructions 'No special instructions were received'
_oxdiff_exptl_absorpt_empirical_details
;
Empirical correction (ABSPACK) includes:
- Absorption correction using spherical harmonics
- Frame scaling
;
_oxdiff_exptl_absorpt_empirical_full_max 1.458
_oxdiff_exptl_absorpt_empirical_full_min 0.703

loop_
_space_group_symop_operation_xyz
'x, y, z'
'-x, y+1/2, -z+1/2'
'-x, -y, -z'
'x, -y-1/2, z-1/2'

loop_
_atom_site_label
_atom_site_type_symbol
_atom_site_fract_x
_atom_site_fract_y
_atom_site_fract_z
_atom_site_U_iso_or_equiv
_atom_site_adp_type
_atom_site_occupancy
_atom_site_site_symmetry_order
_atom_site_calc_flag
_atom_site_refinement_flags_posn
_atom_site_refinement_flags_adp
_atom_site_refinement_flags_occupancy
_atom_site_disorder_assembly
_atom_site_disorder_group
Zn1 Zn 0.31618(2) 0.59375(2) 0.20945(2) 0.01614(5) Uani 1 1 d . . . . .
P1 P 0.22702(3) 0.62198(2) 0.34898(3) 0.01632(9) Uani 1 1 d . . . . .
P2 P 0.27896(4) 0.64695(2) 0.05551(3) 0.01752(9) Uani 1 1 d . . . . .
O1 O 0.32815(10) 0.61333(3) 0.32850(8) 0.0177(2) Uani 1 1 d . . . . .
O2 O 0.28864(10) 0.64679(3) 0.14904(8) 0.0200(2) Uani 1 1 d . . . . .
N1 N 0.15002(12) 0.58578(4) 0.20035(9) 0.0166(3) Uani 1 1 d . . . . .
N3 N 0.26332(12) 0.57248(4) 0.07855(9) 0.0181(3) Uani 1 1 d . . . . .
N4 N 0.47554(14) 0.60080(5) 0.21016(11) 0.0244(3) Uani 1 1 d . . . . .
N2 N 0.32229(12) 0.53404(4) 0.23821(9) 0.0176(3) Uani 1 1 d . . . . .
C32 C 0.43289(14) 0.48482(5) 0.33302(11) 0.0197(3) Uani 1 1 d . . . . .
C46 C 0.18405(14) 0.47435(5) 0.88724(11) 0.0178(3) Uani 1 1 d . . . . .
C7 C 0.20604(14) 0.59219(5) 0.43015(11) 0.0184(3) Uani 1 1 d . . . . .
C58 C 0.21498(13) 0.46858(5) 0.73501(11) 0.0179(3) Uani 1 1 d . . . . .
C57 C 0.01284(14) 0.51143(5) 0.67797(11) 0.0199(3) Uani 1 1 d . . . . .
H57 H 0.032574 0.491749 0.646637 0.024 Uiso 1 1 calc R U . . .
C41 C 0.37792(14) 0.52313(5) 0.88922(12) 0.0202(3) Uani 1 1 d . . . . .
H41 H 0.388419 0.499300 0.916197 0.024 Uiso 1 1 calc R U . . .
C52 C 0.07764(14) 0.51978(5) 0.75860(11) 0.0180(3) Uani 1 1 d . . . . .
C13 C 0.12189(14) 0.61546(5) 0.25206(11) 0.0181(3) Uani 1 1 d . . . . .
H13A H 0.057194 0.608455 0.266364 0.022 Uiso 1 1 calc R U . . .
H13B H 0.109193 0.639250 0.219701 0.022 Uiso 1 1 calc R U . . .
C17 C 0.37490(15) 0.67539(5) 0.02798(13) 0.0223(4) Uani 1 1 d . . . . .
C40 C 0.28238(14) 0.53021(5) 0.82972(11) 0.0179(3) Uani 1 1 d . . . . .
C43 C 0.44600(15) 0.58435(6) 0.87196(13) 0.0243(4) Uani 1 1 d . . . . .
H43 H 0.500030 0.602509 0.886375 0.029 Uiso 1 1 calc R U . . .
C51 C 0.11287(14) 0.48096(5) 0.93459(11) 0.0195(3) Uani 1 1 d . . . . .
H51 H 0.061705 0.499919 0.916005 0.023 Uiso 1 1 calc R U . . .
C49 C 0.18711(16) 0.43260(6) 1.03621(12) 0.0258(4) Uani 1 1 d . . . . .
H49 H 0.187874 0.418644 1.085562 0.031 Uiso 1 1 calc R U . . .
C33 C 0.46605(15) 0.45514(5) 0.29135(12) 0.0221(3) Uani 1 1 d . . . . .
H33 H 0.489197 0.460131 0.242809 0.027 Uiso 1 1 calc R U . . .
C53 C 0.04255(15) 0.54942(5) 0.80049(12) 0.0219(3) Uani 1 1 d . . . . .
H53 H 0.083955 0.556521 0.855055 0.026 Uiso 1 1 calc R U . . .
C12 C 0.10667(15) 0.58231(6) 0.43406(12) 0.0236(4) Uani 1 1 d . . . . .
H12 H 0.047404 0.591735 0.392971 0.028 Uiso 1 1 calc R U . . .
C44 C 0.35324(16) 0.59230(5) 0.81171(13) 0.0239(4) Uani 1 1 d . . . . .
H44 H 0.343916 0.616014 0.784191 0.029 Uiso 1 1 calc R U . . .
C45 C 0.27382(15) 0.56586(5) 0.79128(12) 0.0209(3) Uani 1 1 d . . . . .
H45 H 0.211206 0.572079 0.749704 0.025 Uiso 1 1 calc R U . . .
C23 C 0.15444(14) 0.66355(5) -0.00476(12) 0.0203(3) Uani 1 1 d . . . . .
C50 C 0.11420(15) 0.46086(5) 1.00763(12) 0.0229(4) Uani 1 1 d . . . . .
H50 H 0.065107 0.466512 1.037955 0.027 Uiso 1 1 calc R U . . .
C1 C 0.21681(15) 0.66952(5) 0.37859(12) 0.0208(3) Uani 1 1 d . . . . .
C28 C 0.10246(15) 0.68858(6) 0.03473(13) 0.0245(4) Uani 1 1 d . . . . .
H28 H 0.132250 0.695452 0.092111 0.029 Uiso 1 1 calc R U . . .
C11 C 0.09388(17) 0.55882(6) 0.49751(12) 0.0261(4) Uani 1 1 d . . . . .
H11 H 0.026020 0.552073 0.499774 0.031 Uiso 1 1 calc R U . . .
C48 C 0.25846(16) 0.42517(5) 0.99155(13) 0.0254(4) Uani 1 1 d . . . . .
H48 H 0.309025 0.406038 1.010456 0.030 Uiso 1 1 calc R U . . .
C31 C 0.42561(14) 0.52420(5) 0.29769(12) 0.0198(3) Uani 1 1 d . . . . .
H31A H 0.440991 0.542204 0.345377 0.024 Uiso 1 1 calc R U . . .
H31B H 0.479801 0.527347 0.267700 0.024 Uiso 1 1 calc R U . . .
C47 C 0.25664(15) 0.44559(5) 0.91894(12) 0.0218(3) Uani 1 1 d . . . . .
H47 H 0.306586 0.439864 0.889489 0.026 Uiso 1 1 calc R U . . .
C42 C 0.45855(15) 0.54944(6) 0.91080(12) 0.0228(4) Uani 1 1 d . . . . .
H42 H 0.521716 0.543415 0.951940 0.027 Uiso 1 1 calc R U . . .
C29 C 0.31773(15) 0.53567(5) 0.08494(12) 0.0211(3) Uani 1 1 d . . . . .
H29A H 0.393166 0.539946 0.094287 0.025 Uiso 1 1 calc R U . . .
H29B H 0.291545 0.521722 0.031218 0.025 Uiso 1 1 calc R U . . .
C89 C 0.13557(14) 0.54722(5) 0.23017(11) 0.0189(3) Uani 1 1 d . . . . .
H89A H 0.102549 0.531311 0.180709 0.023 Uiso 1 1 calc R U . . .
H89B H 0.087876 0.548367 0.266595 0.023 Uiso 1 1 calc R U . . .
C14 C 0.09519(14) 0.59093(5) 0.10973(11) 0.0185(3) Uani 1 1 d . . . . .
H14A H 0.094879 0.617902 0.095107 0.022 Uiso 1 1 calc R U . . .
H14B H 0.022106 0.582604 0.098990 0.022 Uiso 1 1 calc R U . . .
C34 C 0.46564(16) 0.41834(5) 0.31999(13) 0.0249(4) Uani 1 1 d . . . . .
H34 H 0.487388 0.398404 0.290510 0.030 Uiso 1 1 calc R U . . .
C59 C 0.15696(16) 0.43525(5) 0.71244(13) 0.0250(4) Uani 1 1 d . . . . .
H59 H 0.104499 0.429608 0.739415 0.030 Uiso 1 1 calc R U . . .
C54 C -0.04999(16) 0.56882(5) 0.76572(14) 0.0261(4) Uani 1 1 d . . . . .
H54 H -0.070817 0.588367 0.796795 0.031 Uiso 1 1 calc R U . . .
C88 C 0.23795(14) 0.52900(5) 0.27977(11) 0.0186(3) Uani 1 1 d . . . . .
H88A H 0.260046 0.540097 0.337117 0.022 Uiso 1 1 calc R U . . .
H88B H 0.226363 0.501822 0.285964 0.022 Uiso 1 1 calc R U . . .
C72 C 0.72259(18) 0.85398(6) 0.28121(14) 0.0330(5) Uani 1 1 d . . . . .
H72 H 0.727350 0.879986 0.294583 0.040 Uiso 1 1 calc R U . . .
C71 C 0.76996(17) 0.84018(6) 0.22216(13) 0.0283(4) Uani 1 1 d . . . . .
H71 H 0.806724 0.857143 0.196364 0.034 Uiso 1 1 calc R U . . .
C63 C 0.29192(15) 0.47457(6) 0.69385(12) 0.0252(4) Uani 1 1 d . . . . .
H63 H 0.334300 0.496327 0.707647 0.030 Uiso 1 1 calc R U . . .
C55 C -0.11143(16) 0.55951(6) 0.68580(14) 0.0273(4) Uani 1 1 d . . . . .
H55 H -0.174495 0.572598 0.661556 0.033 Uiso 1 1 calc R U . . .
C64 C 0.82955(16) 0.74044(6) 0.13250(13) 0.0252(4) Uani 1 1 d . . . . .
C15 C 0.14778(14) 0.56850(5) 0.05391(11) 0.0199(3) Uani 1 1 d . . . . .
H15A H 0.130053 0.541625 0.056578 0.024 Uiso 1 1 calc R U . . .
H15B H 0.119621 0.576859 -0.005401 0.024 Uiso 1 1 calc R U . . .
C56 C -0.07964(15) 0.53084(5) 0.64165(13) 0.0242(4) Uani 1 1 d . . . . .
H56 H -0.120790 0.524346 0.586566 0.029 Uiso 1 1 calc R U . . .
C35 C 0.43353(16) 0.41082(6) 0.39144(13) 0.0270(4) Uani 1 1 d . . . . .
H35 H 0.431641 0.385702 0.410386 0.032 Uiso 1 1 calc R U . . .
C30 C 0.30016(15) 0.51232(5) 0.15759(11) 0.0204(3) Uani 1 1 d . . . . .
H30A H 0.227135 0.503546 0.142337 0.024 Uiso 1 1 calc R U . . .
H30B H 0.345678 0.489917 0.166134 0.024 Uiso 1 1 calc R U . . .
C8 C 0.29242(16) 0.57847(6) 0.49072(13) 0.0274(4) Uani 1 1 d . . . . .
H8 H 0.360477 0.585090 0.488752 0.033 Uiso 1 1 calc R U . . .
C70 C 0.76558(15) 0.80200(6) 0.19904(12) 0.0238(4) Uani 1 1 d . . . . .
C82 C 0.73528(18) 0.79789(6) 0.03230(13) 0.0291(4) Uani 1 1 d . . . . .
C16 C 0.29909(15) 0.59877(5) 0.02344(11) 0.0198(3) Uani 1 1 d . . . . .
H16A H 0.259445 0.594685 -0.036263 0.024 Uiso 1 1 calc R U . . .
H16B H 0.373729 0.594546 0.028673 0.024 Uiso 1 1 calc R U . . .
C69 C 0.79374(16) 0.71496(6) 0.06606(14) 0.0273(4) Uani 1 1 d . . . . .
H69 H 0.756481 0.724485 0.012301 0.033 Uiso 1 1 calc R U . . .
C73 C 0.66850(18) 0.83037(7) 0.32092(14) 0.0339(5) Uani 1 1 d . . . . .
H73 H 0.636831 0.839839 0.361753 0.041 Uiso 1 1 calc R U . . .
C37 C 0.40400(16) 0.47689(6) 0.40672(12) 0.0244(4) Uani 1 1 d . . . . .
H37 H 0.384139 0.496768 0.437472 0.029 Uiso 1 1 calc R U . . .
C24 C 0.11092(17) 0.65404(6) -0.08972(13) 0.0269(4) Uani 1 1 d . . . . .
H24 H 0.146464 0.637296 -0.117049 0.032 Uiso 1 1 calc R U . . .
C10 C 0.17979(18) 0.54527(7) 0.55733(13) 0.0319(4) Uani 1 1 d . . . . .
H10 H 0.171060 0.529173 0.600881 0.038 Uiso 1 1 calc R U . . .
C75 C 0.70920(16) 0.77914(6) 0.23995(13) 0.0275(4) Uani 1 1 d . . . . .
H75 H 0.703061 0.753164 0.226307 0.033 Uiso 1 1 calc R U . . .
C68 C 0.80995(17) 0.67634(6) 0.07474(16) 0.0324(5) Uani 1 1 d . . . . .
H68 H 0.783731 0.660283 0.027554 0.039 Uiso 1 1 calc R U . . .
C74 C 0.66165(18) 0.79259(7) 0.29969(14) 0.0326(5) Uani 1 1 d . . . . .
H74 H 0.624608 0.775880 0.325805 0.039 Uiso 1 1 calc R U . . .
C27 C 0.00728(17) 0.70338(6) -0.00998(16) 0.0332(5) Uani 1 1 d . . . . .
H27 H -0.028363 0.720322 0.016821 0.040 Uiso 1 1 calc R U . . .
C36 C 0.40414(17) 0.44023(6) 0.43515(13) 0.0275(4) Uani 1 1 d . . . . .
H36 H 0.383930 0.435201 0.485045 0.033 Uiso 1 1 calc R U . . .
C76 C 0.92823(18) 0.80673(6) 0.13142(14) 0.0300(4) Uani 1 1 d . . . . .
C2 C 0.25596(19) 0.69713(6) 0.33600(15) 0.0312(4) Uani 1 1 d . . . . .
H2 H 0.291125 0.690363 0.295307 0.037 Uiso 1 1 calc R U . . .
C60 C 0.17333(17) 0.41027(6) 0.65232(14) 0.0300(4) Uani 1 1 d . . . . .
H60 H 0.132374 0.388152 0.639068 0.036 Uiso 1 1 calc R U . . .
C9 C 0.27855(18) 0.55501(7) 0.55420(14) 0.0366(5) Uani 1 1 d . . . . .
H9 H 0.337427 0.545605 0.595736 0.044 Uiso 1 1 calc R U . . .
C6 C 0.16536(19) 0.67928(6) 0.43879(14) 0.0326(5) Uani 1 1 d . . . . .
H6 H 0.138819 0.660352 0.467813 0.039 Uiso 1 1 calc R U . . .
C62 C 0.30906(18) 0.44982(8) 0.63317(15) 0.0373(5) Uani 1 1 d . . . . .
H62 H 0.361975 0.455089 0.606441 0.045 Uiso 1 1 calc R U . . .
C61 C 0.24929(17) 0.41761(7) 0.61174(15) 0.0347(5) Uani 1 1 d . . . . .
H61 H 0.260178 0.400883 0.570036 0.042 Uiso 1 1 calc R U . . .
C67 C 0.86399(18) 0.66131(6) 0.15169(17) 0.0356(5) Uani 1 1 d . . . . .
H67 H 0.876143 0.635046 0.157773 0.043 Uiso 1 1 calc R U . . .
C38 C 0.54660(16) 0.61439(6) 0.20124(14) 0.0278(4) Uani 1 1 d . . . . .
C26 C -0.03567(18) 0.69347(7) -0.09353(17) 0.0382(5) Uani 1 1 d . . . . .
H26 H -0.101275 0.703450 -0.123694 0.046 Uiso 1 1 calc R U . . .
C18 C 0.38118(19) 0.67605(7) -0.05537(15) 0.0343(5) Uani 1 1 d . . . . .
H18 H 0.335939 0.660762 -0.096966 0.041 Uiso 1 1 calc R U . . .
C25 C 0.01605(18) 0.66906(7) -0.13389(15) 0.0348(5) Uani 1 1 d . . . . .
H25 H -0.013583 0.662701 -0.191601 0.042 Uiso 1 1 calc R U . . .
C65 C 0.88295(18) 0.72390(6) 0.21025(15) 0.0324(4) Uani 1 1 d . . . . .
H65 H 0.908275 0.739669 0.258080 0.039 Uiso 1 1 calc R U . . .
C66 C 0.90010(19) 0.68520(7) 0.21974(17) 0.0365(5) Uani 1 1 d . . . . .
H66 H 0.936763 0.675270 0.273246 0.044 Uiso 1 1 calc R U . . .
C77 C 1.02523(19) 0.79004(8) 0.16609(15) 0.0377(5) Uani 1 1 d . . . . .
H77 H 1.027772 0.764684 0.184507 0.045 Uiso 1 1 calc R U . . .
B02A B 0.18862(15) 0.49833(5) 0.80242(12) 0.0170(3) Uani 1 1 d . . . . .
C87 C 0.63497(18) 0.81210(6) 0.02247(14) 0.0324(5) Uani 1 1 d . . . . .
H87 H 0.611921 0.815538 0.071616 0.039 Uiso 1 1 calc R U . . .
C83 C 0.7649(2) 0.79429(7) -0.04322(15) 0.0413(6) Uani 1 1 d . . . . .
H83 H 0.832826 0.785510 -0.040227 0.050 Uiso 1 1 calc R U . . .
C81 C 0.9322(2) 0.84394(7) 0.10462(17) 0.0409(6) Uani 1 1 d . . . . .
H81 H 0.868607 0.856366 0.078463 0.049 Uiso 1 1 calc R U . . .
C19 C 0.4533(2) 0.69895(7) -0.07750(17) 0.0398(5) Uani 1 1 d . . . . .
H19 H 0.457637 0.699200 -0.134129 0.048 Uiso 1 1 calc R U . . .
C22 C 0.44005(19) 0.69816(7) 0.08803(16) 0.0379(5) Uani 1 1 d . . . . .
H22 H 0.435729 0.698229 0.144674 0.046 Uiso 1 1 calc R U . . .
C20 C 0.51816(19) 0.72121(7) -0.01778(18) 0.0415(6) Uani 1 1 d . . . . .
H20 H 0.567486 0.736827 -0.033223 0.050 Uiso 1 1 calc R U . . .
C39 C 0.63883(18) 0.63249(7) 0.18728(19) 0.0403(6) Uani 1 1 d . . . . .
H39A H 0.621501 0.643047 0.130096 0.060 Uiso 1 1 calc R U . . .
H39B H 0.694433 0.613880 0.193647 0.060 Uiso 1 1 calc R U . . .
H39C H 0.662239 0.652627 0.228754 0.060 Uiso 1 1 calc R U . . .
C3 C 0.2432(2) 0.73453(6) 0.35347(18) 0.0445(6) Uani 1 1 d . . . . .
H3 H 0.270077 0.753569 0.324973 0.053 Uiso 1 1 calc R U . . .
C86 C 0.5673(2) 0.82144(7) -0.05578(16) 0.0425(6) Uani 1 1 d . . . . .
H86 H 0.500046 0.831107 -0.059236 0.051 Uiso 1 1 calc R U . . .
C5 C 0.1535(2) 0.71709(7) 0.45573(18) 0.0465(7) Uani 1 1 d . . . . .
H5 H 0.119418 0.724125 0.496994 0.056 Uiso 1 1 calc R U . . .
C80 C 1.0245(3) 0.86352(8) 0.1145(2) 0.0511(7) Uani 1 1 d . . . . .
H80 H 1.022728 0.888973 0.096794 0.061 Uiso 1 1 calc R U . . .
C85 C 0.5989(3) 0.81650(8) -0.12834(16) 0.0482(7) Uani 1 1 d . . . . .
H85 H 0.553084 0.822210 -0.182208 0.058 Uiso 1 1 calc R U . . .
C4 C 0.1913(3) 0.74427(7) 0.41239(19) 0.0501(7) Uani 1 1 d . . . . .
H4 H 0.181560 0.770032 0.423116 0.060 Uiso 1 1 calc R U . . .
C84 C 0.6985(3) 0.80308(8) -0.12145(16) 0.0504(7) Uani 1 1 d . . . . .
H84 H 0.721078 0.799920 -0.170884 0.060 Uiso 1 1 calc R U . . .
C79 C 1.1184(3) 0.84632(9) 0.1496(2) 0.0544(8) Uani 1 1 d . . . . .
H79 H 1.181771 0.859619 0.156427 0.065 Uiso 1 1 calc R U . . .
B02Q B 0.81512(19) 0.78624(6) 0.12400(15) 0.0256(4) Uani 1 1 d . . . . .
C78 C 1.1189(2) 0.80936(9) 0.17469(19) 0.0494(7) Uani 1 1 d . . . . .
H78 H 1.183251 0.796881 0.197981 0.059 Uiso 1 1 calc R U . . .
C21 C 0.5124(2) 0.72111(9) 0.06441(19) 0.0492(7) Uani 1 1 d . . . . .
H21 H 0.557727 0.736670 0.105340 0.059 Uiso 1 1 calc R U . . .
C91 C 0.3874(3) 0.78581(17) 0.1681(3) 0.0856(14) Uani 1 1 d . . . . .
N02U N 0.3710(4) 0.76187(16) 0.2114(3) 0.1171(16) Uani 1 1 d . . . . .
C90 C 0.4084(4) 0.81434(15) 0.1143(3) 0.0964(15) Uani 1 1 d . . . . .
H90A H 0.407026 0.803407 0.059352 0.145 Uiso 1 1 calc R U . . .
H90B H 0.477212 0.825171 0.140156 0.145 Uiso 1 1 calc R U . . .
H90C H 0.355507 0.834056 0.106387 0.145 Uiso 1 1 calc R U . . .

loop_
_atom_site_aniso_label
_atom_site_aniso_U_11
_atom_site_aniso_U_22
_atom_site_aniso_U_33
_atom_site_aniso_U_23
_atom_site_aniso_U_13
_atom_site_aniso_U_12
Zn1 0.02191(10) 0.01146(9) 0.01608(9) -0.00157(7) 0.00697(7) -0.00115(7)
P1 0.0202(2) 0.01388(19) 0.01547(19) -0.00152(15) 0.00588(15) 0.00042(15)
P2 0.0229(2) 0.01286(19) 0.0178(2) 0.00047(15) 0.00734(16) -0.00124(16)
O1 0.0197(6) 0.0162(6) 0.0175(6) -0.0029(4) 0.0057(5) -0.0012(4)
O2 0.0291(7) 0.0137(6) 0.0181(6) -0.0015(5) 0.0077(5) -0.0002(5)
N1 0.0217(7) 0.0130(6) 0.0148(6) 0.0002(5) 0.0047(5) -0.0015(5)
N3 0.0255(7) 0.0124(6) 0.0173(7) -0.0005(5) 0.0075(6) -0.0007(5)
N4 0.0335(9) 0.0164(7) 0.0246(8) -0.0008(6) 0.0103(7) -0.0001(6)
N2 0.0236(7) 0.0137(6) 0.0159(6) -0.0023(5) 0.0061(5) -0.0008(5)
C32 0.0217(8) 0.0166(8) 0.0203(8) -0.0011(6) 0.0052(6) 0.0017(6)
C46 0.0205(8) 0.0140(7) 0.0185(8) -0.0026(6) 0.0048(6) -0.0027(6)
C7 0.0260(8) 0.0144(7) 0.0157(7) -0.0011(6) 0.0074(6) 0.0003(6)
C58 0.0192(8) 0.0169(8) 0.0170(7) -0.0008(6) 0.0040(6) 0.0015(6)
C57 0.0229(8) 0.0167(8) 0.0211(8) 0.0007(6) 0.0079(7) -0.0027(6)
C41 0.0235(8) 0.0176(8) 0.0209(8) -0.0010(6) 0.0087(7) -0.0008(6)
C52 0.0202(8) 0.0149(7) 0.0206(8) 0.0028(6) 0.0086(6) -0.0013(6)
C13 0.0212(8) 0.0173(8) 0.0164(7) 0.0003(6) 0.0064(6) 0.0016(6)
C17 0.0226(8) 0.0156(8) 0.0304(9) 0.0013(7) 0.0101(7) 0.0003(6)
C40 0.0222(8) 0.0162(8) 0.0166(7) -0.0016(6) 0.0076(6) -0.0012(6)
C43 0.0266(9) 0.0226(9) 0.0270(9) -0.0052(7) 0.0128(7) -0.0081(7)
C51 0.0208(8) 0.0180(8) 0.0197(8) -0.0024(6) 0.0058(6) -0.0040(6)
C49 0.0330(10) 0.0238(9) 0.0179(8) 0.0033(7) 0.0029(7) -0.0112(8)
C33 0.0267(9) 0.0180(8) 0.0240(9) -0.0006(7) 0.0107(7) 0.0012(7)
C53 0.0258(9) 0.0180(8) 0.0230(8) 0.0003(7) 0.0085(7) 0.0011(7)
C12 0.0249(9) 0.0259(9) 0.0210(8) 0.0006(7) 0.0082(7) 0.0006(7)
C44 0.0314(10) 0.0179(8) 0.0253(9) 0.0000(7) 0.0128(7) -0.0046(7)
C45 0.0252(9) 0.0189(8) 0.0195(8) 0.0010(6) 0.0075(7) -0.0017(7)
C23 0.0231(8) 0.0167(8) 0.0216(8) 0.0052(6) 0.0068(7) -0.0020(6)
C50 0.0253(9) 0.0245(9) 0.0198(8) -0.0036(7) 0.0079(7) -0.0091(7)
C1 0.0268(9) 0.0154(8) 0.0214(8) -0.0034(6) 0.0086(7) 0.0011(6)
C28 0.0274(9) 0.0222(9) 0.0270(9) 0.0073(7) 0.0127(7) 0.0012(7)
C11 0.0319(10) 0.0269(10) 0.0230(9) -0.0013(7) 0.0133(8) -0.0047(8)
C48 0.0310(10) 0.0164(8) 0.0257(9) 0.0037(7) 0.0028(7) -0.0017(7)
C31 0.0221(8) 0.0154(8) 0.0215(8) -0.0027(6) 0.0053(7) -0.0003(6)
C47 0.0261(9) 0.0158(8) 0.0238(9) -0.0007(7) 0.0076(7) -0.0011(7)
C42 0.0203(8) 0.0268(9) 0.0224(9) -0.0013(7) 0.0076(7) -0.0021(7)
C29 0.0305(9) 0.0141(7) 0.0205(8) -0.0030(6) 0.0101(7) 0.0005(7)
C89 0.0229(8) 0.0142(7) 0.0199(8) 0.0013(6) 0.0061(6) -0.0034(6)
C14 0.0217(8) 0.0167(8) 0.0160(7) 0.0005(6) 0.0031(6) -0.0021(6)
C34 0.0302(10) 0.0174(8) 0.0279(9) -0.0013(7) 0.0095(8) 0.0018(7)
C59 0.0270(9) 0.0197(9) 0.0306(10) -0.0049(7) 0.0116(8) -0.0020(7)
C54 0.0290(10) 0.0176(8) 0.0350(10) 0.0031(7) 0.0144(8) 0.0044(7)
C88 0.0230(8) 0.0141(7) 0.0193(8) 0.0002(6) 0.0071(6) -0.0017(6)
C72 0.0361(11) 0.0278(10) 0.0312(11) -0.0081(8) 0.0027(9) 0.0054(9)
C71 0.0328(10) 0.0224(9) 0.0280(10) -0.0010(7) 0.0054(8) 0.0017(8)
C63 0.0251(9) 0.0306(10) 0.0216(9) -0.0070(7) 0.0090(7) -0.0050(7)
C55 0.0234(9) 0.0207(9) 0.0379(11) 0.0085(8) 0.0086(8) 0.0016(7)
C64 0.0275(9) 0.0201(9) 0.0308(10) 0.0017(7) 0.0127(8) 0.0027(7)
C15 0.0249(8) 0.0168(8) 0.0167(8) -0.0017(6) 0.0034(6) -0.0043(6)
C56 0.0232(9) 0.0221(9) 0.0257(9) 0.0053(7) 0.0042(7) -0.0029(7)
C35 0.0313(10) 0.0202(9) 0.0294(10) 0.0045(7) 0.0081(8) 0.0009(7)
C30 0.0303(9) 0.0115(7) 0.0203(8) -0.0023(6) 0.0087(7) -0.0013(6)
C8 0.0260(9) 0.0325(11) 0.0226(9) 0.0052(8) 0.0051(7) -0.0018(8)
C70 0.0245(9) 0.0222(9) 0.0226(9) -0.0010(7) 0.0027(7) 0.0014(7)
C82 0.0445(12) 0.0165(8) 0.0250(9) -0.0005(7) 0.0075(8) 0.0001(8)
C16 0.0307(9) 0.0133(7) 0.0180(8) -0.0004(6) 0.0110(7) -0.0009(6)
C69 0.0284(10) 0.0213(9) 0.0347(11) 0.0006(8) 0.0128(8) -0.0005(7)
C73 0.0339(11) 0.0391(12) 0.0293(10) -0.0067(9) 0.0099(9) 0.0077(9)
C37 0.0297(9) 0.0260(9) 0.0175(8) -0.0003(7) 0.0068(7) 0.0061(7)
C24 0.0331(10) 0.0219(9) 0.0240(9) 0.0034(7) 0.0053(8) -0.0043(8)
C10 0.0415(12) 0.0326(11) 0.0236(9) 0.0074(8) 0.0121(9) -0.0038(9)
C75 0.0307(10) 0.0249(9) 0.0269(10) -0.0012(8) 0.0081(8) -0.0003(8)
C68 0.0297(10) 0.0215(9) 0.0490(13) -0.0047(9) 0.0160(9) -0.0042(8)
C74 0.0335(11) 0.0366(12) 0.0299(11) 0.0002(9) 0.0126(9) 0.0008(9)
C27 0.0289(10) 0.0294(11) 0.0455(13) 0.0131(9) 0.0175(9) 0.0049(8)
C36 0.0332(10) 0.0304(10) 0.0204(9) 0.0057(7) 0.0100(8) 0.0046(8)
C76 0.0400(11) 0.0267(10) 0.0277(10) -0.0036(8) 0.0166(9) -0.0037(8)
C2 0.0466(12) 0.0185(9) 0.0358(11) -0.0038(8) 0.0235(10) -0.0029(8)
C60 0.0292(10) 0.0236(10) 0.0366(11) -0.0106(8) 0.0079(8) -0.0007(8)
C9 0.0343(11) 0.0460(14) 0.0261(10) 0.0139(10) 0.0028(9) -0.0009(10)
C6 0.0516(13) 0.0206(9) 0.0340(11) -0.0022(8) 0.0257(10) 0.0036(9)
C62 0.0297(11) 0.0542(15) 0.0323(11) -0.0185(10) 0.0160(9) -0.0073(10)
C61 0.0308(11) 0.0415(12) 0.0323(11) -0.0184(9) 0.0097(9) 0.0017(9)
C67 0.0317(11) 0.0204(10) 0.0583(15) 0.0078(10) 0.0188(10) 0.0034(8)
C38 0.0274(10) 0.0244(9) 0.0306(10) -0.0051(8) 0.0063(8) 0.0054(8)
C26 0.0266(10) 0.0362(12) 0.0474(14) 0.0169(10) 0.0030(9) 0.0003(9)
C18 0.0426(12) 0.0308(11) 0.0362(11) -0.0038(9) 0.0224(10) -0.0094(9)
C25 0.0335(11) 0.0320(11) 0.0319(11) 0.0088(9) -0.0026(9) -0.0055(9)
C65 0.0374(11) 0.0273(10) 0.0341(11) 0.0034(9) 0.0125(9) 0.0056(9)
C66 0.0358(12) 0.0297(11) 0.0456(13) 0.0124(10) 0.0140(10) 0.0091(9)
C77 0.0380(12) 0.0423(13) 0.0354(12) -0.0038(10) 0.0147(10) -0.0031(10)
B02A 0.0194(9) 0.0141(8) 0.0183(8) -0.0003(6) 0.0068(7) -0.0013(7)
C87 0.0399(12) 0.0261(10) 0.0288(10) 0.0006(8) 0.0054(9) -0.0033(9)
C83 0.0659(17) 0.0300(11) 0.0301(11) 0.0027(9) 0.0169(11) 0.0108(11)
C81 0.0555(15) 0.0296(11) 0.0466(14) 0.0003(10) 0.0292(12) -0.0058(10)
C19 0.0463(14) 0.0361(12) 0.0471(14) 0.0024(10) 0.0300(11) -0.0059(10)
C22 0.0386(12) 0.0390(13) 0.0338(12) -0.0010(10) 0.0061(9) -0.0119(10)
C20 0.0356(12) 0.0362(13) 0.0593(16) 0.0064(11) 0.0241(11) -0.0065(10)
C39 0.0288(11) 0.0361(12) 0.0617(16) -0.0053(11) 0.0222(11) -0.0019(9)
C3 0.0755(18) 0.0173(10) 0.0544(15) -0.0036(10) 0.0409(14) -0.0037(11)
C86 0.0466(14) 0.0352(13) 0.0378(13) 0.0046(10) -0.0017(11) -0.0033(11)
C5 0.0797(19) 0.0223(11) 0.0523(15) -0.0073(10) 0.0432(14) 0.0054(11)
C80 0.071(2) 0.0374(14) 0.0597(17) -0.0079(13) 0.0421(15) -0.0165(13)
C85 0.0717(19) 0.0364(13) 0.0273(11) 0.0055(10) -0.0020(12) -0.0026(13)
C4 0.088(2) 0.0159(10) 0.0600(17) -0.0077(10) 0.0439(16) 0.0021(11)
C84 0.089(2) 0.0336(13) 0.0270(11) 0.0034(10) 0.0142(13) 0.0095(13)
C79 0.0589(18) 0.0582(18) 0.0584(18) -0.0207(14) 0.0370(15) -0.0286(15)
B02Q 0.0338(11) 0.0188(9) 0.0253(10) 0.0010(8) 0.0100(9) 0.0012(8)
C78 0.0394(14) 0.0639(19) 0.0476(15) -0.0074(13) 0.0166(12) -0.0096(13)
C21 0.0405(14) 0.0498(16) 0.0533(16) -0.0048(13) 0.0062(12) -0.0225(12)
C91 0.058(2) 0.147(5) 0.062(2) 0.005(3) 0.0325(18) 0.010(2)
N02U 0.128(4) 0.154(5) 0.097(3) 0.011(3) 0.076(3) 0.011(3)
C90 0.074(3) 0.115(4) 0.111(4) 0.026(3) 0.043(3) 0.018(3)

loop_
_atom_type_symbol
_atom_type_description
_atom_type_scat_dispersion_real
_atom_type_scat_dispersion_imag
_atom_type_scat_source
C C 0.0033 0.0016 'International Tables Vol C Tables 4.2.6.8 and 6.1.1.4'
H H 0.0000 0.0000 'International Tables Vol C Tables 4.2.6.8 and 6.1.1.4'
B B 0.0013 0.0007 'International Tables Vol C Tables 4.2.6.8 and 6.1.1.4'
N N 0.0061 0.0033 'International Tables Vol C Tables 4.2.6.8 and 6.1.1.4'
O O 0.0106 0.0060 'International Tables Vol C Tables 4.2.6.8 and 6.1.1.4'
P P 0.1023 0.0942 'International Tables Vol C Tables 4.2.6.8 and 6.1.1.4'
Zn Zn 0.2839 1.4301 'International Tables Vol C Tables 4.2.6.8 and 6.1.1.4'

loop_
_geom_angle_atom_site_label_1
_geom_angle_atom_site_label_2
_geom_angle_atom_site_label_3
_geom_angle
_geom_angle_site_symmetry_1
_geom_angle_site_symmetry_3
_geom_angle_publ_flag
O1 Zn1 O2 95.92(5) . . ?
O1 Zn1 N1 85.37(5) . . ?
O1 Zn1 N3 166.34(5) . . ?
O1 Zn1 N4 98.08(6) . . ?
O1 Zn1 N2 97.84(5) . . ?
O2 Zn1 N1 92.38(5) . . ?
O2 Zn1 N3 83.14(5) . . ?
O2 Zn1 N4 86.67(6) . . ?
O2 Zn1 N2 164.76(5) . . ?
N1 Zn1 N3 81.06(6) . . ?
N4 Zn1 N1 176.49(6) . . ?
N4 Zn1 N3 95.47(6) . . ?
N4 Zn1 N2 97.81(6) . . ?
N2 Zn1 N1 82.27(6) . . ?
N2 Zn1 N3 81.94(5) . . ?
O1 P1 C7 112.35(8) . . ?
O1 P1 C13 107.43(8) . . ?
O1 P1 C1 113.34(8) . . ?
C7 P1 C13 109.57(8) . . ?
C1 P1 C7 108.69(8) . . ?
C1 P1 C13 105.16(9) . . ?
O2 P2 C17 113.29(9) . . ?
O2 P2 C23 111.80(8) . . ?
O2 P2 C16 108.16(8) . . ?
C17 P2 C16 106.46(9) . . ?
C23 P2 C17 107.23(9) . . ?
C23 P2 C16 109.74(9) . . ?
P1 O1 Zn1 116.42(7) . . ?
P2 O2 Zn1 115.91(7) . . ?
C13 N1 Zn1 106.43(10) . . ?
C13 N1 C89 113.27(14) . . ?
C13 N1 C14 111.06(14) . . ?
C89 N1 Zn1 108.47(11) . . ?
C14 N1 Zn1 105.19(10) . . ?
C14 N1 C89 111.91(13) . . ?
C29 N3 Zn1 102.39(10) . . ?
C29 N3 C15 112.64(14) . . ?
C15 N3 Zn1 109.04(10) . . ?
C16 N3 Zn1 108.18(10) . . ?
C16 N3 C29 111.55(14) . . ?
C16 N3 C15 112.44(14) . . ?
C38 N4 Zn1 159.32(17) . . ?
C31 N2 Zn1 110.08(10) . . ?
C88 N2 Zn1 103.36(10) . . ?
C88 N2 C31 110.65(14) . . ?
C88 N2 C30 110.97(14) . . ?
C30 N2 Zn1 109.07(11) . . ?
C30 N2 C31 112.33(14) . . ?
C33 C32 C31 120.56(16) . . ?
C33 C32 C37 118.29(17) . . ?
C37 C32 C31 121.13(16) . . ?
C51 C46 C47 114.80(16) . . ?
C51 C46 B02A 124.79(16) . . ?
C47 C46 B02A 120.39(16) . . ?
C12 C7 P1 122.21(14) . . ?
C8 C7 P1 118.25(14) . . ?
C8 C7 C12 119.53(17) . . ?
C59 C58 B02A 121.03(16) . . ?
C63 C58 C59 115.25(17) . . ?
C63 C58 B02A 123.67(16) . . ?
C52 C57 H57 118.6 . . ?
C56 C57 H57 118.6 . . ?
C56 C57 C52 122.85(18) . . ?
C40 C41 H41 118.4 . . ?
C42 C41 H41 118.4 . . ?
C42 C41 C40 123.20(17) . . ?
C57 C52 C53 114.77(16) . . ?
C57 C52 B02A 124.24(16) . . ?
C53 C52 B02A 120.96(16) . . ?
P1 C13 H13A 109.7 . . ?
P1 C13 H13B 109.7 . . ?
N1 C13 P1 109.78(12) . . ?
N1 C13 H13A 109.7 . . ?
N1 C13 H13B 109.7 . . ?
H13A C13 H13B 108.2 . . ?
C18 C17 P2 120.01(16) . . ?
C22 C17 P2 120.32(17) . . ?
C22 C17 C18 119.60(19) . . ?
C41 C40 C45 114.90(16) . . ?
C41 C40 B02A 122.78(15) . . ?
C45 C40 B02A 122.24(16) . . ?
C44 C43 H43 120.6 . . ?
C42 C43 H43 120.6 . . ?
C42 C43 C44 118.89(17) . . ?
C46 C51 H51 118.6 . . ?
C50 C51 C46 122.83(18) . . ?
C50 C51 H51 118.6 . . ?
C50 C49 H49 120.6 . . ?
C48 C49 H49 120.6 . . ?
C48 C49 C50 118.83(18) . . ?
C32 C33 H33 119.5 . . ?
C34 C33 C32 120.91(18) . . ?
C34 C33 H33 119.5 . . ?
C52 C53 H53 118.4 . . ?
C54 C53 C52 123.22(18) . . ?
C54 C53 H53 118.4 . . ?
C7 C12 H12 119.8 . . ?
C11 C12 C7 120.37(18) . . ?
C11 C12 H12 119.8 . . ?
C43 C44 H44 119.7 . . ?
C43 C44 C45 120.52(18) . . ?
C45 C44 H44 119.7 . . ?
C40 C45 H45 118.7 . . ?
C44 C45 C40 122.69(18) . . ?
C44 C45 H45 118.7 . . ?
C28 C23 P2 117.41(15) . . ?
C28 C23 C24 119.75(18) . . ?
C24 C23 P2 122.75(15) . . ?
C51 C50 H50 119.9 . . ?
C49 C50 C51 120.24(18) . . ?
C49 C50 H50 119.9 . . ?
C2 C1 P1 117.83(14) . . ?
C2 C1 C6 120.61(18) . . ?
C6 C1 P1 121.44(15) . . ?
C23 C28 H28 120.1 . . ?
C27 C28 C23 119.9(2) . . ?
C27 C28 H28 120.1 . . ?
C12 C11 H11 120.1 . . ?
C10 C11 C12 119.85(19) . . ?
C10 C11 H11 120.1 . . ?
C49 C48 H48 119.8 . . ?
C49 C48 C47 120.35(18) . . ?
C47 C48 H48 119.8 . . ?
N2 C31 C32 114.73(15) . . ?
N2 C31 H31A 108.6 . . ?
N2 C31 H31B 108.6 . . ?
C32 C31 H31A 108.6 . . ?
C32 C31 H31B 108.6 . . ?
H31A C31 H31B 107.6 . . ?
C46 C47 H47 118.5 . . ?
C48 C47 C46 122.95(18) . . ?
C48 C47 H47 118.5 . . ?
C41 C42 H42 120.1 . . ?
C43 C42 C41 119.79(18) . . ?
C43 C42 H42 120.1 . . ?
N3 C29 H29A 109.5 . . ?
N3 C29 H29B 109.5 . . ?
N3 C29 C30 110.89(14) . . ?
H29A C29 H29B 108.1 . . ?
C30 C29 H29A 109.5 . . ?
C30 C29 H29B 109.5 . . ?
N1 C89 H89A 109.0 . . ?
N1 C89 H89B 109.0 . . ?
N1 C89 C88 112.82(14) . . ?
H89A C89 H89B 107.8 . . ?
C88 C89 H89A 109.0 . . ?
C88 C89 H89B 109.0 . . ?
N1 C14 H14A 109.4 . . ?
N1 C14 H14B 109.4 . . ?
N1 C14 C15 111.02(14) . . ?
H14A C14 H14B 108.0 . . ?
C15 C14 H14A 109.4 . . ?
C15 C14 H14B 109.4 . . ?
C33 C34 H34 120.0 . . ?
C35 C34 C33 120.02(18) . . ?
C35 C34 H34 120.0 . . ?
C58 C59 H59 118.6 . . ?
C60 C59 C58 122.77(19) . . ?
C60 C59 H59 118.6 . . ?
C53 C54 H54 120.1 . . ?
C55 C54 C53 119.83(19) . . ?
C55 C54 H54 120.1 . . ?
N2 C88 C89 112.66(14) . . ?
N2 C88 H88A 109.1 . . ?
N2 C88 H88B 109.1 . . ?
C89 C88 H88A 109.1 . . ?
C89 C88 H88B 109.1 . . ?
H88A C88 H88B 107.8 . . ?
C71 C72 H72 119.5 . . ?
C73 C72 H72 119.5 . . ?
C73 C72 C71 121.0(2) . . ?
C72 C71 H71 118.7 . . ?
C72 C71 C70 122.5(2) . . ?
C70 C71 H71 118.7 . . ?
C58 C63 H63 118.7 . . ?
C58 C63 C62 122.62(19) . . ?
C62 C63 H63 118.7 . . ?
C54 C55 H55 120.4 . . ?
C54 C55 C56 119.11(18) . . ?
C56 C55 H55 120.4 . . ?
C69 C64 C65 114.60(19) . . ?
C69 C64 B02Q 124.74(18) . . ?
C65 C64 B02Q 120.64(19) . . ?
N3 C15 C14 113.67(14) . . ?
N3 C15 H15A 108.8 . . ?
N3 C15 H15B 108.8 . . ?
C14 C15 H15A 108.8 . . ?
C14 C15 H15B 108.8 . . ?
H15A C15 H15B 107.7 . . ?
C57 C56 H56 119.9 . . ?
C55 C56 C57 120.20(19) . . ?
C55 C56 H56 119.9 . . ?
C34 C35 H35 120.2 . . ?
C34 C35 C36 119.55(18) . . ?
C36 C35 H35 120.2 . . ?
N2 C30 C29 112.23(14) . . ?
N2 C30 H30A 109.2 . . ?
N2 C30 H30B 109.2 . . ?
C29 C30 H30A 109.2 . . ?
C29 C30 H30B 109.2 . . ?
H30A C30 H30B 107.9 . . ?
C7 C8 H8 120.2 . . ?
C9 C8 C7 119.55(19) . . ?
C9 C8 H8 120.2 . . ?
C71 C70 B02Q 122.28(18) . . ?
C75 C70 C71 114.73(19) . . ?
C75 C70 B02Q 122.81(17) . . ?
C87 C82 C83 115.1(2) . . ?
C87 C82 B02Q 123.78(19) . . ?
C83 C82 B02Q 121.1(2) . . ?
P2 C16 H16A 110.0 . . ?
P2 C16 H16B 110.0 . . ?
N3 C16 P2 108.56(12) . . ?
N3 C16 H16A 110.0 . . ?
N3 C16 H16B 110.0 . . ?
H16A C16 H16B 108.4 . . ?
C64 C69 H69 118.3 . . ?
C68 C69 C64 123.3(2) . . ?
C68 C69 H69 118.3 . . ?
C72 C73 H73 120.8 . . ?
C72 C73 C74 118.5(2) . . ?
C74 C73 H73 120.8 . . ?
C32 C37 H37 119.8 . . ?
C36 C37 C32 120.50(18) . . ?
C36 C37 H37 119.8 . . ?
C23 C24 H24 120.0 . . ?
C25 C24 C23 119.9(2) . . ?
C25 C24 H24 120.0 . . ?
C11 C10 H10 119.9 . . ?
C11 C10 C9 120.23(19) . . ?
C9 C10 H10 119.9 . . ?
C70 C75 H75 118.3 . . ?
C74 C75 C70 123.3(2) . . ?
C74 C75 H75 118.3 . . ?
C69 C68 H68 119.9 . . ?
C67 C68 C69 120.2(2) . . ?
C67 C68 H68 119.9 . . ?
C73 C74 C75 120.0(2) . . ?
C73 C74 H74 120.0 . . ?
C75 C74 H74 120.0 . . ?
C28 C27 H27 120.0 . . ?
C26 C27 C28 120.0(2) . . ?
C26 C27 H27 120.0 . . ?
C35 C36 H36 119.7 . . ?
C37 C36 C35 120.64(18) . . ?
C37 C36 H36 119.7 . . ?
C77 C76 C81 114.8(2) . . ?
C77 C76 B02Q 124.7(2) . . ?
C81 C76 B02Q 120.5(2) . . ?
C1 C2 H2 120.3 . . ?
C3 C2 C1 119.4(2) . . ?
C3 C2 H2 120.3 . . ?
C59 C60 H60 119.9 . . ?
C61 C60 C59 120.2(2) . . ?
C61 C60 H60 119.9 . . ?
C8 C9 H9 119.8 . . ?
C10 C9 C8 120.5(2) . . ?
C10 C9 H9 119.8 . . ?
C1 C6 H6 120.4 . . ?
C5 C6 C1 119.2(2) . . ?
C5 C6 H6 120.4 . . ?
C63 C62 H62 119.8 . . ?
C61 C62 C63 120.4(2) . . ?
C61 C62 H62 119.8 . . ?
C60 C61 C62 118.8(2) . . ?
C60 C61 H61 120.6 . . ?
C62 C61 H61 120.6 . . ?
C68 C67 H67 120.6 . . ?
C68 C67 C66 118.8(2) . . ?
C66 C67 H67 120.6 . . ?
N4 C38 C39 178.6(3) . . ?
C27 C26 H26 119.6 . . ?
C27 C26 C25 120.7(2) . . ?
C25 C26 H26 119.6 . . ?
C17 C18 H18 119.9 . . ?
C19 C18 C17 120.2(2) . . ?
C19 C18 H18 119.9 . . ?
C24 C25 C26 119.8(2) . . ?
C24 C25 H25 120.1 . . ?
C26 C25 H25 120.1 . . ?
C64 C65 H65 118.7 . . ?
C66 C65 C64 122.6(2) . . ?
C66 C65 H65 118.7 . . ?
C67 C66 C65 120.4(2) . . ?
C67 C66 H66 119.8 . . ?
C65 C66 H66 119.8 . . ?
C76 C77 H77 118.8 . . ?
C76 C77 C78 122.4(3) . . ?
C78 C77 H77 118.8 . . ?
C46 B02A C40 109.07(14) . . ?
C58 B02A C46 107.63(14) . . ?
C58 B02A C52 109.83(14) . . ?
C58 B02A C40 109.69(14) . . ?
C52 B02A C46 111.71(14) . . ?
C52 B02A C40 108.89(14) . . ?
C82 C87 H87 118.3 . . ?
C86 C87 C82 123.4(2) . . ?
C86 C87 H87 118.3 . . ?
C82 C83 H83 118.8 . . ?
C84 C83 C82 122.4(3) . . ?
C84 C83 H83 118.8 . . ?
C76 C81 H81 118.4 . . ?
C80 C81 C76 123.2(3) . . ?
C80 C81 H81 118.4 . . ?
C18 C19 H19 120.0 . . ?
C20 C19 C18 120.1(2) . . ?
C20 C19 H19 120.0 . . ?
C17 C22 H22 120.3 . . ?
C17 C22 C21 119.4(2) . . ?
C21 C22 H22 120.3 . . ?
C19 C20 H20 119.8 . . ?
C19 C20 C21 120.5(2) . . ?
C21 C20 H20 119.8 . . ?
C38 C39 H39A 109.5 . . ?
C38 C39 H39B 109.5 . . ?
C38 C39 H39C 109.5 . . ?
H39A C39 H39B 109.5 . . ?
H39A C39 H39C 109.5 . . ?
H39B C39 H39C 109.5 . . ?
C2 C3 H3 119.9 . . ?
C2 C3 C4 120.1(2) . . ?
C4 C3 H3 119.9 . . ?
C87 C86 H86 120.3 . . ?
C85 C86 C87 119.4(3) . . ?
C85 C86 H86 120.3 . . ?
C6 C5 H5 120.1 . . ?
C4 C5 C6 119.7(2) . . ?
C4 C5 H5 120.1 . . ?
C81 C80 H80 119.8 . . ?
C79 C80 C81 120.4(3) . . ?
C79 C80 H80 119.8 . . ?
C86 C85 H85 120.4 . . ?
C86 C85 C84 119.2(2) . . ?
C84 C85 H85 120.4 . . ?
C3 C4 H4 119.5 . . ?
C5 C4 C3 120.9(2) . . ?
C5 C4 H4 119.5 . . ?
C83 C84 C85 120.5(3) . . ?
C83 C84 H84 119.7 . . ?
C85 C84 H84 119.7 . . ?
C80 C79 H79 120.7 . . ?
C80 C79 C78 118.7(3) . . ?
C78 C79 H79 120.7 . . ?
C64 B02Q C70 109.59(16) . . ?
C64 B02Q C76 110.35(17) . . ?
C70 B02Q C76 110.05(17) . . ?
C82 B02Q C64 111.10(17) . . ?
C82 B02Q C70 107.90(17) . . ?
C82 B02Q C76 107.80(17) . . ?
C77 C78 H78 119.7 . . ?
C79 C78 C77 120.5(3) . . ?
C79 C78 H78 119.7 . . ?
C22 C21 H21 119.8 . . ?
C20 C21 C22 120.3(2) . . ?
C20 C21 H21 119.8 . . ?
N02U C91 C90 178.6(5) . . ?
C91 C90 H90A 109.5 . . ?
C91 C90 H90B 109.5 . . ?
C91 C90 H90C 109.5 . . ?
H90A C90 H90B 109.5 . . ?
H90A C90 H90C 109.5 . . ?
H90B C90 H90C 109.5 . . ?

loop_
_geom_bond_atom_site_label_1
_geom_bond_atom_site_label_2
_geom_bond_distance
_geom_bond_site_symmetry_2
_geom_bond_publ_flag
Zn1 O1 2.0441(12) . ?
Zn1 O2 2.1187(13) . ?
Zn1 N1 2.2053(15) . ?
Zn1 N3 2.2074(15) . ?
Zn1 N4 2.1441(18) . ?
Zn1 N2 2.1749(15) . ?
P1 O1 1.5140(13) . ?
P1 C7 1.7879(18) . ?
P1 C13 1.8268(18) . ?
P1 C1 1.7772(18) . ?
P2 O2 1.5089(13) . ?
P2 C17 1.7893(19) . ?
P2 C23 1.7878(19) . ?
P2 C16 1.8366(18) . ?
N1 C13 1.470(2) . ?
N1 C89 1.489(2) . ?
N1 C14 1.480(2) . ?
N3 C29 1.489(2) . ?
N3 C15 1.493(2) . ?
N3 C16 1.473(2) . ?
N4 C38 1.112(3) . ?
N2 C31 1.498(2) . ?
N2 C88 1.483(2) . ?
N2 C30 1.493(2) . ?
C32 C33 1.397(3) . ?
C32 C31 1.511(3) . ?
C32 C37 1.400(3) . ?
C46 C51 1.407(2) . ?
C46 C47 1.409(3) . ?
C46 B02A 1.652(3) . ?
C7 C12 1.394(3) . ?
C7 C8 1.390(3) . ?
C58 C59 1.411(3) . ?
C58 C63 1.396(3) . ?
C58 B02A 1.641(3) . ?
C57 H57 0.9500 . ?
C57 C52 1.402(3) . ?
C57 C56 1.399(3) . ?
C41 H41 0.9500 . ?
C41 C40 1.402(3) . ?
C41 C42 1.399(3) . ?
C52 C53 1.410(3) . ?
C52 B02A 1.648(3) . ?
C13 H13A 0.9900 . ?
C13 H13B 0.9900 . ?
C17 C18 1.398(3) . ?
C17 C22 1.385(3) . ?
C40 C45 1.409(2) . ?
C40 B02A 1.659(3) . ?
C43 H43 0.9500 . ?
C43 C44 1.387(3) . ?
C43 C42 1.387(3) . ?
C51 H51 0.9500 . ?
C51 C50 1.395(3) . ?
C49 H49 0.9500 . ?
C49 C50 1.390(3) . ?
C49 C48 1.382(3) . ?
C33 H33 0.9500 . ?
C33 C34 1.393(3) . ?
C53 H53 0.9500 . ?
C53 C54 1.395(3) . ?
C12 H12 0.9500 . ?
C12 C11 1.385(3) . ?
C44 H44 0.9500 . ?
C44 C45 1.390(3) . ?
C45 H45 0.9500 . ?
C23 C28 1.397(3) . ?
C23 C24 1.400(3) . ?
C50 H50 0.9500 . ?
C1 C2 1.391(3) . ?
C1 C6 1.398(3) . ?
C28 H28 0.9500 . ?
C28 C27 1.387(3) . ?
C11 H11 0.9500 . ?
C11 C10 1.378(3) . ?
C48 H48 0.9500 . ?
C48 C47 1.393(3) . ?
C31 H31A 0.9900 . ?
C31 H31B 0.9900 . ?
C47 H47 0.9500 . ?
C42 H42 0.9500 . ?
C29 H29A 0.9900 . ?
C29 H29B 0.9900 . ?
C29 C30 1.527(3) . ?
C89 H89A 0.9900 . ?
C89 H89B 0.9900 . ?
C89 C88 1.532(3) . ?
C14 H14A 0.9900 . ?
C14 H14B 0.9900 . ?
C14 C15 1.528(3) . ?
C34 H34 0.9500 . ?
C34 C35 1.385(3) . ?
C59 H59 0.9500 . ?
C59 C60 1.392(3) . ?
C54 H54 0.9500 . ?
C54 C55 1.385(3) . ?
C88 H88A 0.9900 . ?
C88 H88B 0.9900 . ?
C72 H72 0.9500 . ?
C72 C71 1.389(3) . ?
C72 C73 1.386(4) . ?
C71 H71 0.9500 . ?
C71 C70 1.409(3) . ?
C63 H63 0.9500 . ?
C63 C62 1.398(3) . ?
C55 H55 0.9500 . ?
C55 C56 1.387(3) . ?
C64 C69 1.400(3) . ?
C64 C65 1.411(3) . ?
C64 B02Q 1.644(3) . ?
C15 H15A 0.9900 . ?
C15 H15B 0.9900 . ?
C56 H56 0.9500 . ?
C35 H35 0.9500 . ?
C35 C36 1.388(3) . ?
C30 H30A 0.9900 . ?
C30 H30B 0.9900 . ?
C8 H8 0.9500 . ?
C8 C9 1.390(3) . ?
C70 C75 1.402(3) . ?
C70 B02Q 1.653(3) . ?
C82 C87 1.401(3) . ?
C82 C83 1.411(3) . ?
C82 B02Q 1.643(3) . ?
C16 H16A 0.9900 . ?
C16 H16B 0.9900 . ?
C69 H69 0.9500 . ?
C69 C68 1.394(3) . ?
C73 H73 0.9500 . ?
C73 C74 1.386(3) . ?
C37 H37 0.9500 . ?
C37 C36 1.387(3) . ?
C24 H24 0.9500 . ?
C24 C25 1.384(3) . ?
C10 H10 0.9500 . ?
C10 C9 1.381(3) . ?
C75 H75 0.9500 . ?
C75 C74 1.395(3) . ?
C68 H68 0.9500 . ?
C68 C67 1.381(4) . ?
C74 H74 0.9500 . ?
C27 H27 0.9500 . ?
C27 C26 1.382(4) . ?
C36 H36 0.9500 . ?
C76 C77 1.398(3) . ?
C76 C81 1.402(3) . ?
C76 B02Q 1.654(3) . ?
C2 H2 0.9500 . ?
C2 C3 1.383(3) . ?
C60 H60 0.9500 . ?
C60 C61 1.387(3) . ?
C9 H9 0.9500 . ?
C6 H6 0.9500 . ?
C6 C5 1.393(3) . ?
C62 H62 0.9500 . ?
C62 C61 1.387(3) . ?
C61 H61 0.9500 . ?
C67 H67 0.9500 . ?
C67 C66 1.383(4) . ?
C38 C39 1.466(3) . ?
C26 H26 0.9500 . ?
C26 C25 1.389(4) . ?
C18 H18 0.9500 . ?
C18 C19 1.386(3) . ?
C25 H25 0.9500 . ?
C65 H65 0.9500 . ?
C65 C66 1.399(3) . ?
C66 H66 0.9500 . ?
C77 H77 0.9500 . ?
C77 C78 1.403(4) . ?
C87 H87 0.9500 . ?
C87 C86 1.395(3) . ?
C83 H83 0.9500 . ?
C83 C84 1.383(4) . ?
C81 H81 0.9500 . ?
C81 C80 1.389(4) . ?
C19 H19 0.9500 . ?
C19 C20 1.370(4) . ?
C22 H22 0.9500 . ?
C22 C21 1.402(4) . ?
C20 H20 0.9500 . ?
C20 C21 1.376(4) . ?
C39 H39A 0.9800 . ?
C39 H39B 0.9800 . ?
C39 H39C 0.9800 . ?
C3 H3 0.9500 . ?
C3 C4 1.384(3) . ?
C86 H86 0.9500 . ?
C86 C85 1.384(4) . ?
C5 H5 0.9500 . ?
C5 C4 1.379(4) . ?
C80 H80 0.9500 . ?
C80 C79 1.374(5) . ?
C85 H85 0.9500 . ?
C85 C84 1.391(5) . ?
C4 H4 0.9500 . ?
C84 H84 0.9500 . ?
C79 H79 0.9500 . ?
C79 C78 1.379(5) . ?
C78 H78 0.9500 . ?
C21 H21 0.9500 . ?
C91 N02U 1.170(6) . ?
C91 C90 1.426(7) . ?
C90 H90A 0.9800 . ?
C90 H90B 0.9800 . ?
C90 H90C 0.9800 . ?

loop_
_geom_torsion_atom_site_label_1
_geom_torsion_atom_site_label_2
_geom_torsion_atom_site_label_3
_geom_torsion_atom_site_label_4
_geom_torsion
_geom_torsion_site_symmetry_1
_geom_torsion_site_symmetry_2
_geom_torsion_site_symmetry_3
_geom_torsion_site_symmetry_4
_geom_torsion_publ_flag
Zn1 N1 C13 P1 -40.14(12) . . . . ?
Zn1 N1 C89 C88 15.84(17) . . . . ?
Zn1 N1 C14 C15 47.44(15) . . . . ?
Zn1 N3 C29 C30 50.79(16) . . . . ?
Zn1 N3 C15 C14 18.59(17) . . . . ?
Zn1 N3 C16 P2 -42.18(14) . . . . ?
Zn1 N2 C31 C32 170.78(12) . . . . ?
Zn1 N2 C88 C89 48.62(15) . . . . ?
Zn1 N2 C30 C29 20.10(18) . . . . ?
P1 C7 C12 C11 179.31(15) . . . . ?
P1 C7 C8 C9 -179.50(18) . . . . ?
P1 C1 C2 C3 175.7(2) . . . . ?
P1 C1 C6 C5 -175.8(2) . . . . ?
P2 C17 C18 C19 177.97(19) . . . . ?
P2 C17 C22 C21 -178.0(2) . . . . ?
P2 C23 C28 C27 177.74(15) . . . . ?
P2 C23 C24 C25 -177.34(16) . . . . ?
O1 P1 C7 C12 -150.18(15) . . . . ?
O1 P1 C7 C8 29.50(17) . . . . ?
O1 P1 C13 N1 31.63(14) . . . . ?
O1 P1 C1 C2 38.28(19) . . . . ?
O1 P1 C1 C6 -145.76(17) . . . . ?
O2 P2 C17 C18 174.98(16) . . . . ?
O2 P2 C17 C22 -8.0(2) . . . . ?
O2 P2 C23 C28 27.65(17) . . . . ?
O2 P2 C23 C24 -155.79(15) . . . . ?
O2 P2 C16 N3 30.10(15) . . . . ?
N1 C89 C88 N2 -45.3(2) . . . . ?
N1 C14 C15 N3 -46.02(19) . . . . ?
N3 C29 C30 N2 -50.1(2) . . . . ?
C32 C33 C34 C35 -1.0(3) . . . . ?
C32 C37 C36 C35 0.4(3) . . . . ?
C46 C51 C50 C49 -0.8(3) . . . . ?
C7 P1 O1 Zn1 115.60(9) . . . . ?
C7 P1 C13 N1 -90.69(13) . . . . ?
C7 P1 C1 C2 163.95(17) . . . . ?
C7 P1 C1 C6 -20.1(2) . . . . ?
C7 C12 C11 C10 0.3(3) . . . . ?
C7 C8 C9 C10 0.1(4) . . . . ?
C58 C59 C60 C61 0.0(3) . . . . ?
C58 C63 C62 C61 -0.5(4) . . . . ?
C57 C52 C53 C54 0.9(3) . . . . ?
C57 C52 B02A C46 -114.99(18) . . . . ?
C57 C52 B02A C58 4.4(2) . . . . ?
C57 C52 B02A C40 124.48(17) . . . . ?
C41 C40 C45 C44 -1.1(3) . . . . ?
C41 C40 B02A C46 38.7(2) . . . . ?
C41 C40 B02A C58 -79.0(2) . . . . ?
C41 C40 B02A C52 160.79(16) . . . . ?
C52 C57 C56 C55 -0.6(3) . . . . ?
C52 C53 C54 C55 -0.9(3) . . . . ?
C13 P1 O1 Zn1 -4.99(10) . . . . ?
C13 P1 C7 C12 -30.85(18) . . . . ?
C13 P1 C7 C8 148.84(15) . . . . ?
C13 P1 C1 C2 -78.78(18) . . . . ?
C13 P1 C1 C6 97.18(19) . . . . ?
C13 N1 C89 C88 -102.08(17) . . . . ?
C13 N1 C14 C15 162.19(14) . . . . ?
C17 P2 O2 Zn1 -119.50(9) . . . . ?
C17 P2 C23 C28 -97.10(15) . . . . ?
C17 P2 C23 C24 79.46(17) . . . . ?
C17 P2 C16 N3 152.16(13) . . . . ?
C17 C18 C19 C20 -0.4(4) . . . . ?
C17 C22 C21 C20 0.5(4) . . . . ?
C40 C41 C42 C43 -0.6(3) . . . . ?
C43 C44 C45 C40 0.1(3) . . . . ?
C51 C46 C47 C48 -0.1(3) . . . . ?
C51 C46 B02A C58 -141.70(17) . . . . ?
C51 C46 B02A C52 -21.1(2) . . . . ?
C51 C46 B02A C40 99.36(19) . . . . ?
C49 C48 C47 C46 0.0(3) . . . . ?
C33 C32 C31 N2 90.3(2) . . . . ?
C33 C32 C37 C36 -2.8(3) . . . . ?
C33 C34 C35 C36 -1.4(3) . . . . ?
C53 C52 B02A C46 67.0(2) . . . . ?
C53 C52 B02A C58 -173.70(15) . . . . ?
C53 C52 B02A C40 -53.6(2) . . . . ?
C53 C54 C55 C56 0.1(3) . . . . ?
C12 C7 C8 C9 0.2(3) . . . . ?
C12 C11 C10 C9 0.0(3) . . . . ?
C44 C43 C42 C41 -0.4(3) . . . . ?
C45 C40 B02A C46 -144.83(16) . . . . ?
C45 C40 B02A C58 97.53(19) . . . . ?
C45 C40 B02A C52 -22.7(2) . . . . ?
C23 P2 O2 Zn1 119.20(9) . . . . ?
C23 P2 C17 C18 -61.18(19) . . . . ?
C23 P2 C17 C22 115.82(19) . . . . ?
C23 P2 C16 N3 -92.10(14) . . . . ?
C23 C28 C27 C26 -0.3(3) . . . . ?
C23 C24 C25 C26 -0.1(3) . . . . ?
C50 C49 C48 C47 -0.3(3) . . . . ?
C1 P1 O1 Zn1 -120.71(9) . . . . ?
C1 P1 C7 C12 83.57(17) . . . . ?
C1 P1 C7 C8 -96.74(16) . . . . ?
C1 P1 C13 N1 152.64(12) . . . . ?
C1 C2 C3 C4 -0.4(4) . . . . ?
C1 C6 C5 C4 0.8(4) . . . . ?
C28 C23 C24 C25 -0.9(3) . . . . ?
C28 C27 C26 C25 -0.7(3) . . . . ?
C11 C10 C9 C8 -0.1(4) . . . . ?
C48 C49 C50 C51 0.7(3) . . . . ?
C31 N2 C88 C89 166.44(14) . . . . ?
C31 N2 C30 C29 -102.22(17) . . . . ?
C31 C32 C33 C34 -175.19(18) . . . . ?
C31 C32 C37 C36 175.46(18) . . . . ?
C47 C46 C51 C50 0.5(3) . . . . ?
C47 C46 B02A C58 40.3(2) . . . . ?
C47 C46 B02A C52 160.93(16) . . . . ?
C47 C46 B02A C40 -78.65(19) . . . . ?
C42 C41 C40 C45 1.3(3) . . . . ?
C42 C41 C40 B02A 178.06(17) . . . . ?
C42 C43 C44 C45 0.7(3) . . . . ?
C29 N3 C15 C14 131.54(15) . . . . ?
C29 N3 C16 P2 -154.06(12) . . . . ?
C89 N1 C13 P1 78.96(15) . . . . ?
C89 N1 C14 C15 -70.14(18) . . . . ?
C14 N1 C13 P1 -154.11(12) . . . . ?
C14 N1 C89 C88 131.44(15) . . . . ?
C34 C35 C36 C37 1.7(3) . . . . ?
C59 C58 C63 C62 1.4(3) . . . . ?
C59 C58 B02A C46 50.9(2) . . . . ?
C59 C58 B02A C52 -70.9(2) . . . . ?
C59 C58 B02A C40 169.46(16) . . . . ?
C59 C60 C61 C62 1.0(4) . . . . ?
C54 C55 C56 C57 0.6(3) . . . . ?
C88 N2 C31 C32 57.15(19) . . . . ?
C88 N2 C30 C29 133.32(16) . . . . ?
C72 C71 C70 C75 0.4(3) . . . . ?
C72 C71 C70 B02Q 175.7(2) . . . . ?
C72 C73 C74 C75 0.4(3) . . . . ?
C71 C72 C73 C74 -0.7(3) . . . . ?
C71 C70 C75 C74 -0.7(3) . . . . ?
C71 C70 B02Q C64 162.70(18) . . . . ?
C71 C70 B02Q C82 -76.2(2) . . . . ?
C71 C70 B02Q C76 41.2(3) . . . . ?
C63 C58 C59 C60 -1.2(3) . . . . ?
C63 C58 B02A C46 -131.49(18) . . . . ?
C63 C58 B02A C52 106.69(19) . . . . ?
C63 C58 B02A C40 -13.0(2) . . . . ?
C63 C62 C61 C60 -0.8(4) . . . . ?
C64 C69 C68 C67 -0.2(3) . . . . ?
C64 C65 C66 C67 -0.3(4) . . . . ?
C15 N3 C29 C30 -66.18(19) . . . . ?
C15 N3 C16 P2 78.29(15) . . . . ?
C56 C57 C52 C53 -0.1(3) . . . . ?
C56 C57 C52 B02A -178.30(16) . . . . ?
C30 N2 C31 C32 -67.48(19) . . . . ?
C30 N2 C88 C89 -68.16(18) . . . . ?
C8 C7 C12 C11 -0.4(3) . . . . ?
C70 C75 C74 C73 0.3(3) . . . . ?
C82 C87 C86 C85 0.3(4) . . . . ?
C82 C83 C84 C85 0.9(4) . . . . ?
C16 P2 O2 Zn1 -1.73(11) . . . . ?
C16 P2 C17 C18 56.23(19) . . . . ?
C16 P2 C17 C22 -126.77(18) . . . . ?
C16 P2 C23 C28 147.65(14) . . . . ?
C16 P2 C23 C24 -35.78(18) . . . . ?
C16 N3 C29 C30 166.28(15) . . . . ?
C16 N3 C15 C14 -101.38(17) . . . . ?
C69 C64 C65 C66 1.0(3) . . . . ?
C69 C64 B02Q C70 129.4(2) . . . . ?
C69 C64 B02Q C82 10.3(3) . . . . ?
C69 C64 B02Q C76 -109.3(2) . . . . ?
C69 C68 C67 C66 0.9(3) . . . . ?
C73 C72 C71 C70 0.3(3) . . . . ?
C37 C32 C33 C34 3.1(3) . . . . ?
C37 C32 C31 N2 -87.9(2) . . . . ?
C24 C23 C28 C27 1.1(3) . . . . ?
C75 C70 B02Q C64 -22.3(3) . . . . ?
C75 C70 B02Q C82 98.8(2) . . . . ?
C75 C70 B02Q C76 -143.87(19) . . . . ?
C68 C67 C66 C65 -0.7(3) . . . . ?
C27 C26 C25 C24 1.0(3) . . . . ?
C76 C77 C78 C79 0.7(4) . . . . ?
C76 C81 C80 C79 2.0(4) . . . . ?
C2 C1 C6 C5 0.1(4) . . . . ?
C2 C3 C4 C5 1.3(5) . . . . ?
C6 C1 C2 C3 -0.3(4) . . . . ?
C6 C5 C4 C3 -1.5(5) . . . . ?
C18 C17 C22 C21 -1.0(4) . . . . ?
C18 C19 C20 C21 -0.1(4) . . . . ?
C65 C64 C69 C68 -0.7(3) . . . . ?
C65 C64 B02Q C70 -51.9(3) . . . . ?
C65 C64 B02Q C82 -171.08(19) . . . . ?
C65 C64 B02Q C76 69.4(2) . . . . ?
C77 C76 C81 C80 -2.5(4) . . . . ?
C77 C76 B02Q C64 -18.9(3) . . . . ?
C77 C76 B02Q C70 102.2(2) . . . . ?
C77 C76 B02Q C82 -140.4(2) . . . . ?
B02A C46 C51 C50 -177.65(16) . . . . ?
B02A C46 C47 C48 178.11(17) . . . . ?
B02A C58 C59 C60 176.61(19) . . . . ?
B02A C58 C63 C62 -176.3(2) . . . . ?
B02A C52 C53 C54 179.10(17) . . . . ?
B02A C40 C45 C44 -177.83(17) . . . . ?
C87 C82 C83 C84 -1.9(4) . . . . ?
C87 C82 B02Q C64 109.1(2) . . . . ?
C87 C82 B02Q C70 -11.0(3) . . . . ?
C87 C82 B02Q C76 -129.8(2) . . . . ?
C87 C86 C85 C84 -1.4(4) . . . . ?
C83 C82 C87 C86 1.3(3) . . . . ?
C83 C82 B02Q C64 -71.3(3) . . . . ?
C83 C82 B02Q C70 168.6(2) . . . . ?
C83 C82 B02Q C76 49.7(3) . . . . ?
C81 C76 C77 C78 1.1(3) . . . . ?
C81 C76 B02Q C64 163.4(2) . . . . ?
C81 C76 B02Q C70 -75.6(2) . . . . ?
C81 C76 B02Q C82 41.9(3) . . . . ?
C81 C80 C79 C78 0.0(4) . . . . ?
C19 C20 C21 C22 0.1(5) . . . . ?
C22 C17 C18 C19 1.0(4) . . . . ?
C86 C85 C84 C83 0.8(4) . . . . ?
C80 C79 C78 C77 -1.3(4) . . . . ?
B02Q C64 C69 C68 178.02(19) . . . . ?
B02Q C64 C65 C66 -177.8(2) . . . . ?
B02Q C70 C75 C74 -176.0(2) . . . . ?
B02Q C82 C87 C86 -179.1(2) . . . . ?
B02Q C82 C83 C84 178.5(2) . . . . ?
B02Q C76 C77 C78 -176.7(2) . . . . ?
B02Q C76 C81 C80 175.5(2) . . . . ?
